data_7027190
loop_
_publ_author_name
'Walsdorff, Christian'
'Park, Sunyoung'
'Kim, Jeongho'
'Heo, Jungseok'
'Park, Ki-Min'
'Oh, Jinho'
'Kim, Kimoon'

_publ_section_title
;
 Co-ordination chemistry of CuI with
 1,3,5-tris[bis(pyridin-2-ylmethyl)aminomethyl]-2,4,6-triethylbenzene, a
 conformationally constrained trinucleating ligand
;
_journal_issue 6
_journal_name_full 'Journal of the Chemical Society, Dalton Transactions'
_journal_page_first 923
_journal_paper_doi 10.1039/a809179j
_journal_year 1999
_chemical_formula_sum 'C64 H80 Cl14 Cu3 F18 N12 P3'
_chemical_formula_weight 2139.23
_chemical_name_common '[L(CuNCMe)3](PF6)3-7CH2Cl2'
_chemical_name_systematic
;
 ?
;
_space_group_IT_number 2
_symmetry_cell_setting triclinic
_symmetry_space_group_name_Hall '-P 1'
_symmetry_space_group_name_H-M 'P -1'
_atom_sites_solution_hydrogens geom
_atom_sites_solution_primary direct
_atom_sites_solution_secondary difmap
_audit_creation_method SHELXL-97
_cell_angle_alpha 71.31
_cell_angle_beta 77.7710(10)
_cell_angle_gamma 68.9740(10)
_cell_formula_units_Z 2
_cell_length_a 16.3631(2)
_cell_length_b 17.4425(2)
_cell_length_c 17.71480(10)
_cell_measurement_reflns_used 18103
_cell_measurement_temperature 188(2)
_cell_measurement_theta_max 24.21
_cell_measurement_theta_min 1.91
_cell_volume 4443.63(8)
_computing_cell_refinement 'Bruker SMART'
_computing_data_collection 'Bruker SMART'
_computing_data_reduction 'Bruker SHELXTL'
_computing_molecular_graphics 'Bruker SHELXTL'
_computing_publication_material 'Bruker SHELXTL'
_computing_structure_refinement 'SHELXL-97 (Sheldrick, 1997)'
_computing_structure_solution 'SHELXS-97 (Sheldrick, 1990)'
_diffrn_ambient_temperature 188(2)
_diffrn_measured_fraction_theta_full 0.936
_diffrn_measured_fraction_theta_max 0.936
_diffrn_measurement_device_type 'CCD area detector'
_diffrn_measurement_method 'phi and omega scans'
_diffrn_radiation_monochromator graphite
_diffrn_radiation_source 'fine-focus sealed tube'
_diffrn_radiation_type MoK\a
_diffrn_radiation_wavelength 0.71073
_diffrn_reflns_av_R_equivalents 0.0136
_diffrn_reflns_av_sigmaI/netI 0.0261
_diffrn_reflns_limit_h_max 18
_diffrn_reflns_limit_h_min -15
_diffrn_reflns_limit_k_max 19
_diffrn_reflns_limit_k_min -20
_diffrn_reflns_limit_l_max 20
_diffrn_reflns_limit_l_min -20
_diffrn_reflns_number 18103
_diffrn_reflns_theta_full 24.21
_diffrn_reflns_theta_max 24.21
_diffrn_reflns_theta_min 1.91
_exptl_absorpt_coefficient_mu 1.270
_exptl_absorpt_correction_type 'Semi-empirical from psi-scans (SADABS)'
_exptl_crystal_colour yellow
_exptl_crystal_density_diffrn 1.599
_exptl_crystal_density_method 'not measured'
_exptl_crystal_description plate
_exptl_crystal_F_000 2160
_exptl_crystal_size_max 0.5
_exptl_crystal_size_mid 0.4
_exptl_crystal_size_min 0.4
_refine_diff_density_max 1.296
_refine_diff_density_min -1.167
_refine_diff_density_rms 0.094
_refine_ls_extinction_method none
_refine_ls_goodness_of_fit_ref 1.049
_refine_ls_hydrogen_treatment mixed
_refine_ls_matrix_type full
_refine_ls_number_parameters 1068
_refine_ls_number_reflns 13379
_refine_ls_number_restraints 157
_refine_ls_restrained_S_all 1.083
_refine_ls_R_factor_all 0.0749
_refine_ls_R_factor_gt 0.0662
_refine_ls_shift/su_max 0.091
_refine_ls_shift/su_mean 0.001
_refine_ls_structure_factor_coef Fsqd
_refine_ls_weighting_details 'calc w=1/[\s^2^(Fo^2^)+(0.1007P)^2^+13.4856P] where P=(Fo^2^+2Fc^2^)/3'
_refine_ls_weighting_scheme calc
_refine_ls_wR_factor_gt 0.1819
_refine_ls_wR_factor_ref 0.1936
_reflns_number_gt 11743
_reflns_number_total 13379
_reflns_threshold_expression >2sigma(I)
_cod_data_source_file 809179jsup1.cif
_cod_data_source_block 3
_cod_depositor_comments
;
The following automatic conversions were performed:

'_symmetry_cell_setting' value 'Triclinic' changed to 'triclinic'
according to /home/saulius/struct/CIF-dictionaries/cif_core.dic
dictionary named 'cif_core.dic' version 2.4.2 from 2011-04-26.

Automatic conversion script
Id: cif_fix_values 1891 2012-01-12 08:04:46Z andrius 
;
_cod_original_cell_volume 4443.72(8)
_cod_database_code 7027190

loop_
_symmetry_equiv_pos_as_xyz
'x, y, z'
'-x, -y, -z'

loop_
_atom_site_label
_atom_site_type_symbol
_atom_site_fract_x
_atom_site_fract_y
_atom_site_fract_z
_atom_site_U_iso_or_equiv
_atom_site_adp_type
_atom_site_occupancy
_atom_site_symmetry_multiplicity
_atom_site_calc_flag
_atom_site_refinement_flags
_atom_site_disorder_assembly
_atom_site_disorder_group
Cu1 Cu 0.94296(4) 1.54494(4) 0.31899(4) 0.04010(18) Uani 1 1 d . . .
Cu2 Cu 1.11192(4) 1.09472(4) 0.34102(4) 0.04682(19) Uani 1 1 d . . .
Cu3 Cu 0.64551(4) 1.38155(4) 0.20349(4) 0.0474(2) Uani 1 1 d . . .
P1 P 0.60555(12) 0.73877(12) 0.78331(11) 0.0657(5) Uani 1 1 d . . .
P2 P 0.56423(11) 0.20607(13) 0.53849(12) 0.0664(5) Uani 1 1 d . . .
P3 P 0.84310(11) 0.90940(10) 0.31686(10) 0.0555(4) Uani 1 1 d D . .
F11 F 0.5711(3) 0.7820(3) 0.6984(3) 0.1029(16) Uani 1 1 d . . .
F12 F 0.6236(3) 0.8231(3) 0.7831(3) 0.0990(15) Uani 1 1 d . . .
F13 F 0.5860(5) 0.6571(4) 0.7843(3) 0.122(2) Uani 1 1 d . . .
F14 F 0.6387(6) 0.6954(4) 0.8683(4) 0.150(3) Uani 1 1 d . . .
F15 F 0.7007(3) 0.7095(4) 0.7404(4) 0.124(2) Uani 1 1 d . . .
F16 F 0.5081(4) 0.7766(5) 0.8216(4) 0.133(2) Uani 1 1 d . . .
F21 F 0.4956(4) 0.1696(5) 0.5271(5) 0.150(3) Uani 1 1 d . . .
F22 F 0.6331(4) 0.1176(4) 0.5482(6) 0.161(3) Uani 1 1 d . . .
F23 F 0.4923(4) 0.2971(4) 0.5266(5) 0.149(3) Uani 1 1 d . . .
F24 F 0.6314(4) 0.2479(5) 0.5489(5) 0.139(2) Uani 1 1 d . . .
F25 F 0.5938(9) 0.2297(6) 0.4491(4) 0.213(5) Uani 1 1 d . . .
F26 F 0.5366(6) 0.1970(6) 0.6281(4) 0.170(3) Uani 1 1 d . . .
F31 F 0.8461(14) 0.9191(14) 0.4003(8) 0.134(7) Uani 0.51(2) 1 d PD A 1
F32 F 0.8360(16) 0.8914(9) 0.2391(7) 0.102(5) Uani 0.51(2) 1 d PD A 1
F33 F 0.9443(7) 0.8821(10) 0.3031(15) 0.103(7) Uani 0.51(2) 1 d PD A 1
F34 F 0.7393(6) 0.9270(7) 0.3399(11) 0.079(4) Uani 0.51(2) 1 d PD A 1
F31B F 0.7575(14) 0.9343(7) 0.275(2) 0.144(12) Uani 0.49(2) 1 d PD A 2
F32B F 0.790(2) 0.9255(10) 0.3947(10) 0.168(13) Uani 0.49(2) 1 d PD A 2
F33B F 0.8983(19) 0.9025(9) 0.2316(8) 0.128(9) Uani 0.49(2) 1 d PD A 2
F34B F 0.9328(13) 0.8934(11) 0.3457(17) 0.126(10) Uani 0.49(2) 1 d PD A 2
F35 F 0.8519(3) 0.8117(3) 0.3511(4) 0.1033(17) Uani 1 1 d D A .
F36 F 0.8315(3) 1.0079(2) 0.2805(3) 0.0867(13) Uani 1 1 d D A .
Cl11 Cl 1.4245(4) 0.0904(3) 0.0334(3) 0.218(2) Uani 1 1 d D . .
Cl12 Cl 1.4924(3) 0.2214(3) -0.0797(3) 0.1786(18) Uani 1 1 d D . .
Cl21 Cl 0.71755(13) 0.43270(14) 0.47112(13) 0.0834(5) Uani 1 1 d D . .
Cl22 Cl 0.83171(12) 0.36136(11) 0.34483(10) 0.0670(4) Uani 1 1 d D . .
Cl31 Cl 0.69524(14) 0.53981(17) 0.61751(19) 0.1099(9) Uani 1 1 d D . .
Cl32 Cl 0.75842(14) 0.68216(16) 0.52739(14) 0.0933(6) Uani 1 1 d D . .
Cl41 Cl 0.64055(16) 0.3162(2) 0.77693(14) 0.1091(8) Uani 1 1 d D . .
Cl42 Cl 0.78998(15) 0.24446(16) 0.67189(13) 0.0918(6) Uani 1 1 d D . .
Cl51 Cl 1.5311(10) -0.0270(5) 0.3081(9) 0.490(10) Uani 1 1 d D . .
Cl52 Cl 1.5496(5) -0.0797(5) 0.1763(4) 0.332(6) Uani 1 1 d D . .
Cl61 Cl 1.2821(4) -0.1320(4) -0.0419(5) 0.263(3) Uani 1 1 d D . .
Cl62 Cl 1.0939(4) -0.0750(3) -0.0321(3) 0.1761(17) Uani 1 1 d D . .
Cl71 Cl 0.7574(2) 0.76680(17) 0.11170(18) 0.1390(13) Uani 1 1 d D . .
Cl72 Cl 0.8800(2) 0.8613(2) 0.03733(17) 0.1221(9) Uani 1 1 d D . .
N1 N 1.0636(2) 1.4394(2) 0.2731(2) 0.0310(8) Uani 1 1 d . . .
N2 N 1.0262(3) 1.6129(3) 0.2603(2) 0.0401(9) Uani 1 1 d . . .
N3 N 0.9637(3) 1.4485(3) 0.4179(2) 0.0374(9) Uani 1 1 d . . .
N4 N 0.8238(3) 1.6217(3) 0.3122(3) 0.0506(11) Uani 1 1 d . . .
N5 N 1.0035(3) 1.1324(2) 0.2435(2) 0.0345(9) Uani 1 1 d . . .
N6 N 0.9965(3) 1.1160(2) 0.4068(2) 0.0376(9) Uani 1 1 d . . .
N7 N 1.1744(3) 1.0144(3) 0.2716(3) 0.0570(13) Uani 1 1 d . . .
N8 N 1.2034(4) 1.1145(4) 0.3824(3) 0.0621(13) Uani 1 1 d . . .
N9 N 0.7125(2) 1.4924(2) 0.1333(2) 0.0338(8) Uani 1 1 d . . .
N10 N 0.6020(3) 1.4587(3) 0.2753(3) 0.0502(11) Uani 1 1 d . . .
N11 N 0.6151(3) 1.4099(3) 0.0906(3) 0.0425(10) Uani 1 1 d . . .
N12 N 0.6664(3) 1.2608(3) 0.2557(3) 0.0548(12) Uani 1 1 d . . .
C1 C 1.0189(3) 1.3978(3) 0.1683(2) 0.0286(9) Uani 1 1 d . . .
C2 C 1.0426(3) 1.3115(3) 0.1710(2) 0.0293(9) Uani 1 1 d . . .
C3 C 0.9826(3) 1.2811(3) 0.1535(2) 0.0276(9) Uani 1 1 d . . .
C4 C 0.9015(3) 1.3372(3) 0.1283(2) 0.0281(9) Uani 1 1 d . . .
C5 C 0.8794(3) 1.4251(3) 0.1214(2) 0.0286(9) Uani 1 1 d . . .
C6 C 0.9378(3) 1.4551(3) 0.1425(2) 0.0266(9) Uani 1 1 d . . .
C7 C 1.1343(3) 1.2515(3) 0.1873(3) 0.0340(10) Uani 1 1 d . . .
H7A H 1.1316 1.1951 0.2142 0.041 Uiso 1 1 calc R . .
H7B H 1.1573 1.2695 0.2219 0.041 Uiso 1 1 calc R . .
C8 C 1.1961(3) 1.2500(4) 0.1093(3) 0.0489(13) Uani 1 1 d . . .
H8A H 1.2538 1.2119 0.1212 0.059 Uiso 1 1 calc R . .
H8B H 1.1994 1.3064 0.0826 0.059 Uiso 1 1 calc R . .
H8C H 1.1738 1.2309 0.0751 0.059 Uiso 1 1 calc R . .
C9 C 0.9188(3) 1.5491(3) 0.1323(3) 0.0316(10) Uani 1 1 d . . .
H9A H 0.9439 1.5559 0.1732 0.038 Uiso 1 1 calc R . .
H9B H 0.8563 1.5758 0.1394 0.038 Uiso 1 1 calc R . .
C10 C 0.9560(4) 1.5937(3) 0.0500(3) 0.0410(11) Uani 1 1 d . . .
H10A H 0.9423 1.6530 0.0463 0.049 Uiso 1 1 calc R . .
H10B H 0.9303 1.5880 0.0090 0.049 Uiso 1 1 calc R . .
H10C H 1.0187 1.5681 0.0431 0.049 Uiso 1 1 calc R . .
C11 C 0.8393(3) 1.3063(3) 0.1033(3) 0.0339(10) Uani 1 1 d . . .
H11A H 0.7802 1.3430 0.1116 0.041 Uiso 1 1 calc R . .
H11B H 0.8423 1.2501 0.1369 0.041 Uiso 1 1 calc R . .
C12 C 0.8594(4) 1.3037(4) 0.0155(3) 0.0449(12) Uani 1 1 d . . .
H12A H 0.8175 1.2838 0.0030 0.054 Uiso 1 1 calc R . .
H12B H 0.9177 1.2658 0.0070 0.054 Uiso 1 1 calc R . .
H12C H 0.8554 1.3599 -0.0186 0.054 Uiso 1 1 calc R . .
C13 C 1.0824(3) 1.4304(3) 0.1898(3) 0.0311(10) Uani 1 1 d . . .
H13A H 1.1410 1.3921 0.1831 0.037 Uiso 1 1 calc R . .
H13B H 1.0808 1.4849 0.1530 0.037 Uiso 1 1 calc R . .
C14 C 1.1297(3) 1.4722(3) 0.2855(3) 0.0397(11) Uani 1 1 d . . .
H14A H 1.1868 1.4426 0.2634 0.048 Uiso 1 1 calc R . .
H14B H 1.1312 1.4611 0.3420 0.048 Uiso 1 1 calc R . .
C15 C 1.1099(3) 1.5661(3) 0.2471(3) 0.0393(11) Uani 1 1 d . . .
C16 C 1.1740(4) 1.6026(4) 0.2048(3) 0.0515(14) Uani 1 1 d . . .
H16 H 1.2338 1.5679 0.1954 0.062 Uiso 1 1 calc R . .
C17 C 1.1497(5) 1.6907(5) 0.1762(4) 0.0621(17) Uani 1 1 d . . .
H17 H 1.1929 1.7179 0.1466 0.075 Uiso 1 1 calc R . .
C18 C 1.0645(5) 1.7386(4) 0.1901(4) 0.0618(17) Uani 1 1 d . . .
H18 H 1.0472 1.7997 0.1715 0.074 Uiso 1 1 calc R . .
C19 C 1.0042(4) 1.6984(4) 0.2311(3) 0.0513(14) Uani 1 1 d . . .
H19 H 0.9438 1.7322 0.2395 0.062 Uiso 1 1 calc R . .
C20 C 1.0642(3) 1.3596(3) 0.3337(3) 0.0345(10) Uani 1 1 d . . .
H20A H 1.1242 1.3242 0.3396 0.041 Uiso 1 1 calc R . .
H20B H 1.0360 1.3302 0.3154 0.041 Uiso 1 1 calc R . .
C21 C 1.0190(3) 1.3715(3) 0.4138(3) 0.0359(10) Uani 1 1 d . . .
C22 C 1.0311(4) 1.3024(3) 0.4815(3) 0.0448(12) Uani 1 1 d . . .
H22 H 1.0727 1.2481 0.4779 0.054 Uiso 1 1 calc R . .
C23 C 0.9835(4) 1.3121(4) 0.5534(3) 0.0509(14) Uani 1 1 d . . .
H23 H 0.9902 1.2646 0.6003 0.061 Uiso 1 1 calc R . .
C24 C 0.9257(4) 1.3912(4) 0.5570(3) 0.0479(13) Uani 1 1 d . . .
H24 H 0.8911 1.3999 0.6063 0.057 Uiso 1 1 calc R . .
C25 C 0.9188(3) 1.4571(3) 0.4890(3) 0.0424(12) Uani 1 1 d . . .
H25 H 0.8796 1.5124 0.4922 0.051 Uiso 1 1 calc R . .
C26 C 0.7639(4) 1.6782(4) 0.3200(4) 0.0505(13) Uani 1 1 d . . .
C27 C 0.6878(4) 1.7512(5) 0.3284(5) 0.075(2) Uani 1 1 d . . .
H27A H 0.7053 1.7905 0.3439 0.090 Uiso 1 1 calc R . .
H27B H 0.6444 1.7326 0.3687 0.090 Uiso 1 1 calc R . .
H27C H 0.6634 1.7788 0.2782 0.090 Uiso 1 1 calc R . .
C28 C 1.0071(3) 1.1869(3) 0.1596(3) 0.0334(10) Uani 1 1 d . . .
H28A H 0.9677 1.1792 0.1315 0.040 Uiso 1 1 calc R . .
H28B H 1.0656 1.1683 0.1335 0.040 Uiso 1 1 calc R . .
C29 C 0.9180(3) 1.1573(3) 0.2893(3) 0.0373(11) Uani 1 1 d . . .
H29A H 0.8799 1.1326 0.2776 0.045 Uiso 1 1 calc R . .
H29B H 0.8927 1.2182 0.2721 0.045 Uiso 1 1 calc R . .
C30 C 0.9209(3) 1.1308(3) 0.3788(3) 0.0380(11) Uani 1 1 d . . .
C31 C 0.8441(4) 1.1292(4) 0.4288(3) 0.0492(13) Uani 1 1 d . . .
H31 H 0.7915 1.1373 0.4074 0.059 Uiso 1 1 calc R . .
C32 C 0.8439(4) 1.1156(4) 0.5102(3) 0.0549(15) Uani 1 1 d . . .
H32 H 0.7912 1.1144 0.5461 0.066 Uiso 1 1 calc R . .
C33 C 0.9211(4) 1.1038(3) 0.5387(3) 0.0497(14) Uani 1 1 d . . .
H33 H 0.9224 1.0966 0.5946 0.060 Uiso 1 1 calc R . .
C34 C 0.9951(4) 1.1027(3) 0.4862(3) 0.0439(12) Uani 1 1 d . . .
H34 H 1.0491 1.0920 0.5068 0.053 Uiso 1 1 calc R . .
C35 C 1.0282(4) 1.0436(3) 0.2416(3) 0.0478(13) Uani 1 1 d . . .
H35A H 0.9995 1.0406 0.2011 0.057 Uiso 1 1 calc R . .
H35B H 1.0087 1.0105 0.2924 0.057 Uiso 1 1 calc R . .
C36 C 1.1261(4) 1.0070(3) 0.2241(3) 0.0540(15) Uani 1 1 d . . .
C37 C 1.1648(6) 0.9654(4) 0.1640(4) 0.082(2) Uani 1 1 d . . .
H37 H 1.1289 0.9608 0.1303 0.098 Uiso 1 1 calc R . .
C38 C 1.2538(8) 0.9317(6) 0.1536(6) 0.111(4) Uani 1 1 d . . .
H38 H 1.2817 0.9028 0.1125 0.134 Uiso 1 1 calc R . .
C39 C 1.3029(7) 0.9393(6) 0.2023(7) 0.110(4) Uani 1 1 d . . .
H39 H 1.3659 0.9155 0.1958 0.131 Uiso 1 1 calc R . .
C40 C 1.2630(5) 0.9806(5) 0.2603(5) 0.078(2) Uani 1 1 d . . .
H40 H 1.2985 0.9858 0.2940 0.094 Uiso 1 1 calc R . .
C41 C 1.2625(4) 1.1045(4) 0.4124(4) 0.0575(15) Uani 1 1 d . . .
C42 C 1.3390(5) 1.0910(5) 0.4500(5) 0.0741(19) Uani 1 1 d . . .
H42A H 1.3202 1.1066 0.4996 0.089 Uiso 1 1 calc R . .
H42B H 1.3736 1.1254 0.4149 0.089 Uiso 1 1 calc R . .
H42C H 1.3740 1.0320 0.4602 0.089 Uiso 1 1 calc R . .
C43 C 0.7978(3) 1.4865(3) 0.0820(3) 0.0322(10) Uani 1 1 d . . .
H43A H 0.8043 1.5423 0.0630 0.039 Uiso 1 1 calc R . .
H43B H 0.7953 1.4698 0.0361 0.039 Uiso 1 1 calc R . .
C44 C 0.7040(3) 1.5356(3) 0.1947(3) 0.0408(11) Uani 1 1 d . . .
H44A H 0.6957 1.5950 0.1692 0.049 Uiso 1 1 calc R . .
H44B H 0.7579 1.5125 0.2190 0.049 Uiso 1 1 calc R . .
C45 C 0.6287(3) 1.5273(4) 0.2595(3) 0.0472(13) Uani 1 1 d . . .
C46 C 0.5925(4) 1.5857(5) 0.3037(4) 0.0633(17) Uani 1 1 d . . .
H46 H 0.6103 1.6357 0.2900 0.076 Uiso 1 1 calc R . .
C47 C 0.5303(4) 1.5717(6) 0.3679(5) 0.077(2) Uani 1 1 d . . .
H47 H 0.5041 1.6120 0.3994 0.092 Uiso 1 1 calc R . .
C48 C 0.5062(4) 1.4994(5) 0.3863(4) 0.072(2) Uani 1 1 d . . .
H48 H 0.4647 1.4871 0.4320 0.086 Uiso 1 1 calc R . .
C49 C 0.5425(4) 1.4457(5) 0.3386(4) 0.0635(17) Uani 1 1 d . . .
H49 H 0.5246 1.3960 0.3508 0.076 Uiso 1 1 calc R . .
C50 C 0.6416(3) 1.5400(3) 0.0803(3) 0.0439(12) Uani 1 1 d . . .
H50A H 0.6574 1.5859 0.0400 0.053 Uiso 1 1 calc R . .
H50B H 0.5882 1.5643 0.1112 0.053 Uiso 1 1 calc R . .
C51 C 0.6260(3) 1.4825(3) 0.0404(3) 0.0420(12) Uani 1 1 d . . .
C52 C 0.6210(3) 1.5038(4) -0.0410(3) 0.0512(14) Uani 1 1 d . . .
H52 H 0.6294 1.5561 -0.0755 0.061 Uiso 1 1 calc R . .
C53 C 0.6039(4) 1.4484(5) -0.0719(4) 0.0579(16) Uani 1 1 d . . .
H53 H 0.5994 1.4621 -0.1282 0.069 Uiso 1 1 calc R . .
C54 C 0.5932(4) 1.3734(5) -0.0211(4) 0.0610(16) Uani 1 1 d . . .
H54 H 0.5818 1.3337 -0.0413 0.073 Uiso 1 1 calc R . .
C55 C 0.5992(3) 1.3564(4) 0.0594(4) 0.0504(13) Uani 1 1 d . . .
H55 H 0.5917 1.3041 0.0947 0.060 Uiso 1 1 calc R . .
C56 C 0.6518(4) 1.1991(4) 0.2890(4) 0.0506(13) Uani 1 1 d . . .
C57 C 0.6321(5) 1.1216(4) 0.3310(4) 0.0661(17) Uani 1 1 d . . .
H57A H 0.5723 1.1348 0.3556 0.079 Uiso 1 1 calc R . .
H57B H 0.6712 1.0888 0.3715 0.079 Uiso 1 1 calc R . .
H57C H 0.6394 1.0891 0.2939 0.079 Uiso 1 1 calc R . .
C61 C 1.4418(12) 0.1875(9) 0.0112(8) 0.187(8) Uani 1 1 d D . .
H61A H 1.3856 0.2298 0.0170 0.224 Uiso 1 1 calc R . .
H61B H 1.4758 0.1846 0.0505 0.224 Uiso 1 1 calc R . .
C62 C 0.7700(6) 0.3418(5) 0.4380(4) 0.090(3) Uani 1 1 d D . .
H62A H 0.7265 0.3183 0.4344 0.108 Uiso 1 1 calc R . .
H62B H 0.8081 0.3002 0.4766 0.108 Uiso 1 1 calc R . .
C63 C 0.6696(5) 0.6506(5) 0.5853(5) 0.094(3) Uani 1 1 d D . .
H63A H 0.6205 0.6740 0.5543 0.113 Uiso 1 1 calc R . .
H63B H 0.6524 0.6731 0.6312 0.113 Uiso 1 1 calc R . .
C64 C 0.6767(5) 0.2928(7) 0.6856(5) 0.095(3) Uani 1 1 d D . .
H64A H 0.6604 0.3446 0.6436 0.113 Uiso 1 1 calc R . .
H64B H 0.6475 0.2557 0.6813 0.113 Uiso 1 1 calc R . .
C65 C 1.5679(14) 0.0000(10) 0.2053(10) 0.53(4) Uani 1 1 d D . .
H65A H 1.6291 -0.0040 0.1962 0.635 Uiso 1 1 calc R . .
H65B H 1.5337 0.0561 0.1782 0.635 Uiso 1 1 calc R . .
C66 C 1.1931(8) -0.0863(9) -0.0927(7) 0.222(11) Uani 1 1 d D . .
H66A H 1.1964 -0.1200 -0.1274 0.267 Uiso 1 1 calc R . .
H66B H 1.1943 -0.0310 -0.1258 0.267 Uiso 1 1 calc R . .
C67 C 0.7769(8) 0.8638(7) 0.0847(10) 0.163(6) Uani 1 1 d D . .
H67A H 0.7343 0.9051 0.0499 0.196 Uiso 1 1 calc R . .
H67B H 0.7684 0.8825 0.1320 0.196 Uiso 1 1 calc R . .

loop_
_atom_site_aniso_label
_atom_site_aniso_U_11
_atom_site_aniso_U_22
_atom_site_aniso_U_33
_atom_site_aniso_U_23
_atom_site_aniso_U_13
_atom_site_aniso_U_12
Cu1 0.0353(3) 0.0413(4) 0.0378(3) -0.0088(3) -0.0040(2) -0.0066(3)
Cu2 0.0419(4) 0.0500(4) 0.0409(4) -0.0083(3) -0.0015(3) -0.0105(3)
Cu3 0.0469(4) 0.0423(4) 0.0461(4) -0.0093(3) 0.0007(3) -0.0115(3)
P1 0.0601(10) 0.0696(11) 0.0617(10) -0.0048(8) -0.0115(8) -0.0224(8)
P2 0.0479(9) 0.0843(13) 0.0692(11) -0.0319(9) -0.0055(8) -0.0140(8)
P3 0.0582(9) 0.0436(8) 0.0651(10) -0.0160(7) -0.0107(8) -0.0130(7)
F11 0.082(3) 0.119(4) 0.073(3) 0.003(3) -0.023(2) -0.010(3)
F12 0.087(3) 0.065(3) 0.142(4) -0.019(3) -0.012(3) -0.029(2)
F13 0.203(6) 0.113(4) 0.085(3) -0.004(3) -0.046(4) -0.093(4)
F14 0.281(9) 0.106(4) 0.101(4) 0.026(3) -0.108(5) -0.104(5)
F15 0.052(3) 0.136(5) 0.190(6) -0.086(4) -0.018(3) 0.006(3)
F16 0.104(4) 0.200(7) 0.128(5) -0.084(5) 0.055(3) -0.089(4)
F21 0.091(4) 0.158(6) 0.254(9) -0.103(6) -0.036(5) -0.047(4)
F22 0.068(3) 0.093(4) 0.303(10) -0.057(5) -0.032(5) 0.006(3)
F23 0.116(5) 0.121(5) 0.225(8) -0.091(5) -0.074(5) 0.014(4)
F24 0.086(4) 0.185(6) 0.193(7) -0.105(6) 0.009(4) -0.062(4)
F25 0.398(16) 0.175(7) 0.078(4) -0.042(4) 0.035(6) -0.131(9)
F26 0.211(8) 0.235(9) 0.087(4) -0.054(5) 0.025(5) -0.112(7)
F31 0.122(14) 0.223(18) 0.104(10) -0.095(11) -0.012(9) -0.065(13)
F32 0.149(15) 0.111(9) 0.064(7) -0.041(6) -0.016(8) -0.044(11)
F33 0.053(6) 0.068(7) 0.18(2) -0.026(11) 0.011(9) -0.025(5)
F34 0.062(5) 0.055(6) 0.107(11) -0.014(6) -0.001(6) -0.012(4)
F31B 0.109(13) 0.061(7) 0.27(3) 0.004(12) -0.118(18) -0.026(8)
F32B 0.21(3) 0.111(10) 0.096(13) -0.012(9) 0.087(15) -0.013(14)
F33B 0.166(19) 0.079(8) 0.085(9) -0.025(6) 0.020(10) 0.009(9)
F34B 0.139(17) 0.062(9) 0.19(2) 0.021(10) -0.121(16) -0.038(10)
F35 0.084(3) 0.054(2) 0.165(5) -0.006(3) -0.031(3) -0.024(2)
F36 0.086(3) 0.046(2) 0.117(4) -0.010(2) -0.007(3) -0.021(2)
Cl11 0.288(7) 0.143(4) 0.193(5) -0.040(3) -0.041(4) -0.030(4)
Cl12 0.175(4) 0.195(4) 0.209(4) -0.123(4) 0.066(3) -0.097(3)
Cl21 0.0683(11) 0.0899(13) 0.0934(14) -0.0461(11) 0.0000(10) -0.0126(10)
Cl22 0.0687(10) 0.0688(10) 0.0613(9) -0.0209(8) 0.0001(8) -0.0201(8)
Cl31 0.0632(12) 0.1136(18) 0.186(3) -0.0803(18) -0.0248(14) -0.0247(11)
Cl32 0.0709(12) 0.1143(17) 0.0882(14) -0.0297(12) -0.0219(10) -0.0116(11)
Cl41 0.0813(14) 0.176(3) 0.0814(14) -0.0628(16) 0.0051(11) -0.0364(15)
Cl42 0.0825(13) 0.1192(17) 0.0786(13) -0.0405(12) 0.0062(10) -0.0335(12)
Cl51 0.54(2) 0.170(7) 0.80(3) -0.184(12) -0.21(2) -0.028(9)
Cl52 0.287(8) 0.381(10) 0.238(6) -0.194(7) -0.109(6) 0.144(7)
Cl61 0.283(7) 0.192(5) 0.311(8) -0.119(5) -0.136(6) 0.032(5)
Cl62 0.259(5) 0.132(3) 0.177(4) -0.052(3) -0.022(4) -0.098(3)
Cl71 0.189(3) 0.0777(15) 0.1084(19) -0.0267(14) 0.051(2) -0.0293(17)
Cl72 0.148(3) 0.131(2) 0.0960(17) -0.0425(16) 0.0051(16) -0.0541(19)
N1 0.030(2) 0.035(2) 0.0289(19) -0.0101(16) -0.0056(15) -0.0094(16)
N2 0.044(2) 0.041(2) 0.036(2) -0.0124(18) -0.0023(18) -0.0128(19)
N3 0.037(2) 0.044(2) 0.031(2) -0.0126(18) -0.0045(17) -0.0090(18)
N4 0.040(3) 0.056(3) 0.048(3) -0.013(2) -0.006(2) -0.006(2)
N5 0.039(2) 0.028(2) 0.032(2) -0.0038(16) -0.0039(16) -0.0077(16)
N6 0.042(2) 0.033(2) 0.032(2) -0.0053(17) -0.0044(17) -0.0075(17)
N7 0.052(3) 0.046(3) 0.050(3) -0.009(2) 0.002(2) 0.003(2)
N8 0.050(3) 0.073(4) 0.058(3) -0.012(3) -0.002(3) -0.020(3)
N9 0.0252(19) 0.031(2) 0.041(2) -0.0085(17) -0.0072(16) -0.0042(15)
N10 0.036(2) 0.060(3) 0.054(3) -0.020(2) 0.007(2) -0.016(2)
N11 0.029(2) 0.046(2) 0.050(3) -0.009(2) -0.0099(18) -0.0096(18)
N12 0.060(3) 0.052(3) 0.046(3) -0.010(2) -0.005(2) -0.013(2)
C1 0.031(2) 0.034(2) 0.021(2) -0.0067(17) 0.0011(17) -0.0129(19)
C2 0.031(2) 0.031(2) 0.021(2) -0.0042(17) -0.0013(17) -0.0064(18)
C3 0.032(2) 0.026(2) 0.022(2) -0.0043(17) -0.0009(17) -0.0077(18)
C4 0.032(2) 0.034(2) 0.020(2) -0.0050(17) -0.0006(17) -0.0144(19)
C5 0.028(2) 0.029(2) 0.024(2) -0.0033(17) 0.0000(17) -0.0083(18)
C6 0.031(2) 0.026(2) 0.020(2) -0.0057(16) 0.0025(17) -0.0092(18)
C7 0.031(2) 0.034(2) 0.034(2) -0.0105(19) -0.0069(19) -0.0039(19)
C8 0.032(3) 0.058(3) 0.046(3) -0.019(3) -0.001(2) 0.001(2)
C9 0.030(2) 0.032(2) 0.031(2) -0.0076(19) -0.0016(18) -0.0092(19)
C10 0.051(3) 0.034(3) 0.035(3) -0.003(2) 0.001(2) -0.018(2)
C11 0.034(2) 0.033(2) 0.036(3) -0.0059(19) -0.0063(19) -0.0128(19)
C12 0.052(3) 0.053(3) 0.038(3) -0.014(2) -0.011(2) -0.021(3)
C13 0.026(2) 0.036(2) 0.029(2) -0.0103(19) 0.0000(17) -0.0086(19)
C14 0.035(3) 0.049(3) 0.040(3) -0.016(2) -0.008(2) -0.012(2)
C15 0.044(3) 0.050(3) 0.035(3) -0.017(2) -0.008(2) -0.020(2)
C16 0.052(3) 0.076(4) 0.042(3) -0.022(3) -0.001(2) -0.035(3)
C17 0.083(5) 0.077(5) 0.044(3) -0.012(3) -0.001(3) -0.053(4)
C18 0.092(5) 0.053(4) 0.049(3) -0.006(3) -0.010(3) -0.039(4)
C19 0.063(4) 0.043(3) 0.047(3) -0.011(2) -0.011(3) -0.014(3)
C20 0.033(2) 0.037(3) 0.032(2) -0.011(2) -0.0064(19) -0.006(2)
C21 0.032(2) 0.044(3) 0.033(2) -0.012(2) -0.0062(19) -0.010(2)
C22 0.051(3) 0.043(3) 0.036(3) -0.008(2) -0.012(2) -0.008(2)
C23 0.058(3) 0.058(4) 0.031(3) -0.005(2) -0.009(2) -0.015(3)
C24 0.050(3) 0.065(4) 0.030(3) -0.017(2) 0.002(2) -0.021(3)
C25 0.042(3) 0.047(3) 0.039(3) -0.020(2) 0.001(2) -0.010(2)
C26 0.037(3) 0.059(4) 0.054(3) -0.018(3) -0.006(2) -0.011(3)
C27 0.046(4) 0.075(5) 0.103(6) -0.043(4) -0.010(4) 0.000(3)
C28 0.042(3) 0.030(2) 0.026(2) -0.0063(18) -0.0048(19) -0.010(2)
C29 0.040(3) 0.038(3) 0.032(2) -0.004(2) -0.007(2) -0.013(2)
C30 0.046(3) 0.027(2) 0.035(3) -0.0026(19) -0.004(2) -0.010(2)
C31 0.043(3) 0.053(3) 0.040(3) 0.001(2) -0.003(2) -0.015(2)
C32 0.050(3) 0.051(3) 0.042(3) 0.000(2) 0.006(3) -0.008(3)
C33 0.061(4) 0.036(3) 0.033(3) -0.001(2) -0.002(2) -0.002(2)
C34 0.052(3) 0.035(3) 0.037(3) -0.007(2) -0.010(2) -0.005(2)
C35 0.068(4) 0.031(3) 0.040(3) -0.003(2) -0.011(3) -0.013(2)
C36 0.076(4) 0.028(3) 0.037(3) -0.003(2) -0.002(3) 0.000(3)
C37 0.112(6) 0.049(4) 0.056(4) -0.019(3) -0.006(4) 0.008(4)
C38 0.126(9) 0.083(6) 0.079(6) -0.039(5) 0.012(6) 0.023(6)
C39 0.083(6) 0.088(6) 0.105(7) -0.029(6) 0.029(6) 0.016(5)
C40 0.057(4) 0.068(4) 0.075(5) -0.016(4) 0.003(3) 0.012(3)
C41 0.049(4) 0.062(4) 0.055(4) -0.005(3) -0.002(3) -0.022(3)
C42 0.060(4) 0.082(5) 0.076(5) -0.006(4) -0.020(3) -0.024(4)
C43 0.029(2) 0.033(2) 0.032(2) -0.0038(19) -0.0060(18) -0.0099(19)
C44 0.030(2) 0.039(3) 0.050(3) -0.011(2) -0.004(2) -0.008(2)
C45 0.029(3) 0.057(3) 0.055(3) -0.022(3) -0.001(2) -0.009(2)
C46 0.039(3) 0.077(4) 0.090(5) -0.051(4) -0.001(3) -0.015(3)
C47 0.043(4) 0.115(6) 0.091(5) -0.069(5) 0.005(3) -0.016(4)
C48 0.045(3) 0.116(6) 0.066(4) -0.047(4) 0.017(3) -0.030(4)
C49 0.046(3) 0.084(5) 0.064(4) -0.028(4) 0.011(3) -0.028(3)
C50 0.033(3) 0.039(3) 0.055(3) -0.006(2) -0.012(2) -0.007(2)
C51 0.024(2) 0.041(3) 0.056(3) -0.010(2) -0.008(2) -0.005(2)
C52 0.035(3) 0.058(3) 0.049(3) -0.003(3) -0.010(2) -0.008(2)
C53 0.039(3) 0.085(5) 0.050(3) -0.025(3) -0.014(3) -0.009(3)
C54 0.040(3) 0.078(4) 0.076(4) -0.037(4) -0.011(3) -0.014(3)
C55 0.035(3) 0.051(3) 0.067(4) -0.016(3) -0.009(3) -0.014(2)
C56 0.047(3) 0.044(3) 0.053(3) -0.012(3) -0.010(3) -0.005(3)
C57 0.061(4) 0.044(3) 0.083(5) -0.010(3) -0.008(3) -0.011(3)
C61 0.222(17) 0.183(15) 0.190(15) -0.104(12) 0.099(13) -0.125(13)
C62 0.118(7) 0.070(5) 0.067(5) -0.024(4) 0.017(4) -0.023(5)
C63 0.050(4) 0.115(7) 0.105(6) -0.045(5) -0.015(4) 0.007(4)
C64 0.089(6) 0.125(8) 0.075(5) -0.036(5) -0.013(4) -0.030(5)
C65 0.58(6) 0.43(4) 0.54(5) -0.44(5) -0.47(5) 0.39(4)
C66 0.43(3) 0.242(19) 0.089(8) 0.043(10) -0.079(14) -0.26(2)
C67 0.135(11) 0.133(11) 0.221(17) -0.093(11) 0.015(11) -0.021(9)

loop_
_atom_type_symbol
_atom_type_description
_atom_type_scat_dispersion_real
_atom_type_scat_dispersion_imag
_atom_type_scat_source
C C 0.0033 0.0016 'International Tables Vol C Tables 4.2.6.8 and 6.1.1.4'
H H 0.0000 0.0000 'International Tables Vol C Tables 4.2.6.8 and 6.1.1.4'
N N 0.0061 0.0033 'International Tables Vol C Tables 4.2.6.8 and 6.1.1.4'
F F 0.0171 0.0103 'International Tables Vol C Tables 4.2.6.8 and 6.1.1.4'
P P 0.1023 0.0942 'International Tables Vol C Tables 4.2.6.8 and 6.1.1.4'
Cu Cu 0.3201 1.2651 'International Tables Vol C Tables 4.2.6.8 and 6.1.1.4'
Cl Cl 0.1484 0.1585 'International Tables Vol C Tables 4.2.6.8 and 6.1.1.4'

loop_
_geom_angle_atom_site_label_1
_geom_angle_atom_site_label_2
_geom_angle_atom_site_label_3
_geom_angle
N4 Cu1 N3 116.24(19)
N4 Cu1 N2 108.09(19)
N3 Cu1 N2 126.01(17)
N4 Cu1 N1 150.16(17)
N3 Cu1 N1 77.71(15)
N2 Cu1 N1 78.85(15)
N4 Cu1 Cu2 129.48(15)
N3 Cu1 Cu2 53.17(12)
N2 Cu1 Cu2 115.60(12)
N1 Cu1 Cu2 36.95(9)
N4 Cu1 Cu3 65.95(15)
N3 Cu1 Cu3 91.20(12)
N2 Cu1 Cu3 135.88(12)
N1 Cu1 Cu3 88.60(9)
Cu2 Cu1 Cu3 65.301(9)
N8 Cu2 N6 114.1(2)
N8 Cu2 N7 107.2(2)
N6 Cu2 N7 133.1(2)
N8 Cu2 N5 153.24(19)
N6 Cu2 N5 76.04(15)
N7 Cu2 N5 77.14(18)
N8 Cu2 Cu1 76.20(17)
N6 Cu2 Cu1 72.31(12)
N7 Cu2 Cu1 141.15(14)
N5 Cu2 Cu1 84.25(9)
N8 Cu2 Cu3 134.06(17)
N6 Cu2 Cu3 51.40(11)
N7 Cu2 Cu3 110.55(15)
N5 Cu2 Cu3 33.41(9)
Cu1 Cu2 Cu3 57.993(9)
N12 Cu3 N10 116.2(2)
N12 Cu3 N11 110.4(2)
N10 Cu3 N11 126.23(19)
N12 Cu3 N9 145.83(18)
N10 Cu3 N9 77.93(16)
N11 Cu3 N9 78.54(15)
N12 Cu3 Cu1 111.41(16)
N10 Cu3 Cu1 58.49(13)
N11 Cu3 Cu1 125.01(12)
N9 Cu3 Cu1 47.12(9)
N12 Cu3 Cu2 60.35(16)
N10 Cu3 Cu2 102.57(14)
N11 Cu3 Cu2 123.51(12)
N9 Cu3 Cu2 86.86(9)
Cu1 Cu3 Cu2 56.706(9)
F15 P1 F13 92.8(4)
F15 P1 F14 92.1(4)
F13 P1 F14 91.2(3)
F15 P1 F11 88.5(3)
F13 P1 F11 88.3(3)
F14 P1 F11 179.3(4)
F15 P1 F16 174.9(4)
F13 P1 F16 90.8(4)
F14 P1 F16 91.4(4)
F11 P1 F16 88.1(3)
F15 P1 F12 88.4(3)
F13 P1 F12 178.8(4)
F14 P1 F12 88.8(3)
F11 P1 F12 91.7(3)
F16 P1 F12 88.0(3)
F25 P2 F26 169.9(5)
F25 P2 F22 90.5(6)
F26 P2 F22 95.8(5)
F25 P2 F21 92.7(6)
F26 P2 F21 95.2(5)
F22 P2 F21 89.5(4)
F25 P2 F23 88.6(5)
F26 P2 F23 85.3(5)
F22 P2 F23 178.5(4)
F21 P2 F23 89.4(4)
F25 P2 F24 86.8(5)
F26 P2 F24 85.0(4)
F22 P2 F24 93.2(4)
F21 P2 F24 177.3(4)
F23 P2 F24 87.9(4)
F32B P3 F33 123.8(14)
F32B P3 F32 141.9(14)
F33 P3 F32 92.8(9)
F32B P3 F31 34.4(12)
F33 P3 F31 89.8(9)
F32 P3 F31 173.5(10)
F32B P3 F34B 93.9(15)
F33 P3 F34B 30.2(9)
F32 P3 F34B 123.0(11)
F31 P3 F34B 59.6(10)
F32B P3 F35 89.7(7)
F33 P3 F35 87.4(7)
F32 P3 F35 81.2(6)
F31 P3 F35 93.0(8)
F34B P3 F35 91.1(7)
F32B P3 F31B 92.5(14)
F33 P3 F31B 143.6(13)
F32 P3 F31B 52.1(10)
F31 P3 F31B 126.2(13)
F34B P3 F31B 171.1(12)
F35 P3 F31B 95.2(5)
F32B P3 F36 90.8(7)
F33 P3 F36 94.1(7)
F32 P3 F36 97.1(6)
F31 P3 F36 88.6(8)
F34B P3 F36 91.1(7)
F35 P3 F36 177.8(3)
F31B P3 F36 82.6(5)
F32B P3 F34 53.0(12)
F33 P3 F34 172.9(8)
F32 P3 F34 89.4(8)
F31 P3 F34 87.4(7)
F34B P3 F34 146.7(11)
F35 P3 F34 86.2(4)
F31B P3 F34 40.6(10)
F36 P3 F34 92.4(4)
F32B P3 F33B 174.2(9)
F33 P3 F33B 56.6(10)
F32 P3 F33B 40.0(8)
F31 P3 F33B 144.5(12)
F34B P3 F33B 85.9(11)
F35 P3 F33B 96.1(7)
F31B P3 F33B 87.0(12)
F36 P3 F33B 83.5(6)
F34 P3 F33B 127.4(11)
C20 N1 C14 110.2(4)
C20 N1 C13 112.9(4)
C14 N1 C13 108.2(4)
C20 N1 Cu1 105.0(3)
C14 N1 Cu1 93.6(3)
C13 N1 Cu1 125.0(3)
C15 N2 C19 118.5(5)
C15 N2 Cu1 114.9(3)
C19 N2 Cu1 126.5(4)
C21 N3 C25 118.3(4)
C21 N3 Cu1 120.3(3)
C25 N3 Cu1 121.3(3)
C26 N4 Cu1 158.7(5)
C29 N5 C35 110.7(4)
C29 N5 C28 113.2(4)
C35 N5 C28 108.6(4)
C29 N5 Cu2 104.3(3)
C35 N5 Cu2 91.9(3)
C28 N5 Cu2 126.0(3)
C30 N6 C34 117.8(4)
C30 N6 Cu2 123.2(3)
C34 N6 Cu2 118.3(4)
C36 N7 C40 118.4(6)
C36 N7 Cu2 116.8(4)
C40 N7 Cu2 123.7(5)
C41 N8 Cu2 163.0(6)
C44 N9 C50 110.6(4)
C44 N9 C43 111.1(4)
C50 N9 C43 107.5(4)
C44 N9 Cu3 103.2(3)
C50 N9 Cu3 93.2(3)
C43 N9 Cu3 129.4(3)
C49 N10 C45 118.2(5)
C49 N10 Cu3 120.8(4)
C45 N10 Cu3 120.9(4)
C51 N11 C55 117.9(5)
C51 N11 Cu3 115.9(4)
C55 N11 Cu3 125.3(4)
C56 N12 Cu3 159.3(5)
C2 C1 C6 120.5(4)
C2 C1 C13 119.8(4)
C6 C1 C13 119.6(4)
C3 C2 C1 119.6(4)
C3 C2 C7 119.2(4)
C1 C2 C7 121.1(4)
C2 C3 C4 120.4(4)
C2 C3 C28 119.5(4)
C4 C3 C28 120.1(4)
C3 C4 C5 120.0(4)
C3 C4 C11 120.8(4)
C5 C4 C11 119.0(4)
C6 C5 C4 119.6(4)
C6 C5 C43 121.0(4)
C4 C5 C43 119.0(4)
C5 C6 C1 119.7(4)
C5 C6 C9 121.4(4)
C1 C6 C9 118.8(4)
C2 C7 C8 111.1(4)
C6 C9 C10 112.5(4)
C4 C11 C12 113.3(4)
N1 C13 C1 114.0(4)
N1 C14 C15 111.9(4)
N2 C15 C16 122.0(5)
N2 C15 C14 115.1(4)
C16 C15 C14 122.8(5)
C15 C16 C17 118.3(6)
C18 C17 C16 119.8(6)
C17 C18 C19 118.9(6)
N2 C19 C18 122.5(6)
N1 C20 C21 113.5(4)
N3 C21 C22 121.2(5)
N3 C21 C20 118.7(4)
C22 C21 C20 120.0(4)
C23 C22 C21 119.7(5)
C22 C23 C24 118.8(5)
C25 C24 C23 118.7(5)
N3 C25 C24 123.4(5)
N4 C26 C27 178.9(8)
N5 C28 C3 113.7(4)
N5 C29 C30 114.1(4)
N6 C30 C31 122.2(5)
N6 C30 C29 118.7(4)
C31 C30 C29 118.9(5)
C30 C31 C32 119.1(5)
C33 C32 C31 118.7(5)
C34 C33 C32 118.7(5)
N6 C34 C33 123.3(5)
N5 C35 C36 111.0(5)
N7 C36 C37 121.6(7)
N7 C36 C35 115.6(5)
C37 C36 C35 122.8(7)
C38 C37 C36 119.3(9)
C37 C38 C39 119.0(8)
C40 C39 C38 120.2(9)
N7 C40 C39 121.6(9)
N8 C41 C42 179.2(8)
N9 C43 C5 116.2(4)
N9 C44 C45 113.8(4)
N10 C45 C46 121.4(5)
N10 C45 C44 118.0(5)
C46 C45 C44 120.5(5)
C45 C46 C47 119.3(6)
C48 C47 C46 119.1(6)
C49 C48 C47 118.5(6)
N10 C49 C48 123.3(7)
N9 C50 C51 111.1(4)
N11 C51 C52 122.5(5)
N11 C51 C50 114.7(5)
C52 C51 C50 122.8(5)
C51 C52 C53 118.8(6)
C54 C53 C52 119.3(6)
C55 C54 C53 118.6(6)
N11 C55 C54 122.9(6)
N12 C56 C57 179.2(7)
Cl12 C61 Cl11 117.2(7)
Cl21 C62 Cl22 112.9(4)
Cl32 C63 Cl31 112.0(4)
Cl41 C64 Cl42 113.3(5)
Cl51 C65 Cl52 99.9(11)
Cl61 C66 Cl62 114.0(7)
Cl72 C67 Cl71 114.1(6)

loop_
_geom_bond_atom_site_label_1
_geom_bond_atom_site_label_2
_geom_bond_distance
Cu1 N4 1.932(5)
Cu1 N3 1.993(4)
Cu1 N2 2.027(4)
Cu1 N1 2.370(4)
Cu1 Cu2 7.2373(9)
Cu1 Cu3 7.3421(10)
Cu2 N8 1.974(6)
Cu2 N6 1.976(4)
Cu2 N7 2.015(5)
Cu2 N5 2.509(4)
Cu2 Cu3 7.8663(9)
Cu3 N12 1.943(5)
Cu3 N10 1.989(5)
Cu3 N11 2.025(4)
Cu3 N9 2.427(4)
P1 F15 1.562(5)
P1 F13 1.562(5)
P1 F14 1.567(5)
P1 F11 1.573(5)
P1 F16 1.585(6)
P1 F12 1.599(5)
P2 F25 1.520(7)
P2 F26 1.529(7)
P2 F22 1.532(6)
P2 F21 1.547(5)
P2 F23 1.581(6)
P2 F24 1.588(6)
P3 F32B 1.517(10)
P3 F33 1.538(10)
P3 F32 1.543(9)
P3 F31 1.553(10)
P3 F34B 1.558(11)
P3 F35 1.579(4)
P3 F31B 1.581(10)
P3 F36 1.585(4)
P3 F34 1.599(9)
P3 F33B 1.604(10)
Cl11 C61 1.724(10)
Cl12 C61 1.674(10)
Cl21 C62 1.732(7)
Cl22 C62 1.743(7)
Cl31 C63 1.746(8)
Cl32 C63 1.746(8)
Cl41 C64 1.726(7)
Cl42 C64 1.739(8)
Cl51 C65 1.758(14)
Cl52 C65 1.764(13)
Cl61 C66 1.682(11)
Cl62 C66 1.731(12)
Cl71 C67 1.731(10)
Cl72 C67 1.710(10)
N1 C20 1.459(6)
N1 C14 1.474(6)
N1 C13 1.490(6)
N2 C15 1.334(7)
N2 C19 1.350(7)
N3 C21 1.337(6)
N3 C25 1.341(6)
N4 C26 1.135(7)
N5 C29 1.454(6)
N5 C35 1.464(6)
N5 C28 1.489(6)
N6 C30 1.338(7)
N6 C34 1.349(7)
N7 C36 1.333(8)
N7 C40 1.352(9)
N8 C41 1.132(8)
N9 C44 1.468(7)
N9 C50 1.479(6)
N9 C43 1.484(6)
N10 C49 1.338(8)
N10 C45 1.345(7)
N11 C51 1.342(7)
N11 C55 1.346(7)
N12 C56 1.132(7)
C1 C2 1.401(6)
C1 C6 1.408(6)
C1 C13 1.509(6)
C2 C3 1.396(6)
C2 C7 1.514(6)
C3 C4 1.400(6)
C3 C28 1.517(6)
C4 C5 1.412(6)
C4 C11 1.504(6)
C5 C6 1.403(6)
C5 C43 1.518(6)
C6 C9 1.511(6)
C7 C8 1.531(7)
C9 C10 1.529(6)
C11 C12 1.533(7)
C14 C15 1.499(7)
C15 C16 1.382(8)
C16 C17 1.387(9)
C17 C18 1.361(10)
C18 C19 1.364(9)
C20 C21 1.496(7)
C21 C22 1.391(7)
C22 C23 1.372(8)
C23 C24 1.377(8)
C24 C25 1.364(8)
C26 C27 1.448(9)
C29 C30 1.508(7)
C30 C31 1.379(7)
C31 C32 1.384(8)
C32 C33 1.382(9)
C33 C34 1.361(8)
C35 C36 1.501(9)
C36 C37 1.393(9)
C37 C38 1.357(14)
C38 C39 1.362(15)
C39 C40 1.361(12)
C41 C42 1.453(10)
C44 C45 1.510(7)
C45 C46 1.372(8)
C46 C47 1.378(10)
C47 C48 1.376(11)
C48 C49 1.357(10)
C50 C51 1.512(8)
C51 C52 1.382(8)
C52 C53 1.382(9)
C53 C54 1.378(10)
C54 C55 1.377(9)
C56 C57 1.433(9)
